data_2009293
loop_
_publ_author_name
'Gemel, Christian'
'Kirchner, Karl'
'Schmid, Roland'
'Mereiter, Kurt'

_publ_section_title
;(Acetonitrile-<i>N</i>)(\h^4^-2-methylbuta-1,3-diene)(\h^5^-pentamethylcyclopentadienyl)ruthenium(II)
 trifluoromethanesulfonate
;
_journal_issue 12
_journal_name_full 'Acta Crystallographica Section C'
_journal_page_first 2053
_journal_page_last 2055
_journal_paper_doi 10.1107/S0108270199012342
_journal_volume 55
_journal_year 1999
_chemical_formula_iupac '[Ru (C5 H8) (C10 H15) (C2 H3 N)] (C1 F3 S1 O3)'
_chemical_formula_moiety 'C17 H26 N Ru 1+, C1 F3 S1 O3 1-'
_chemical_formula_sum 'C18 H26 F3 N O3 Ru S'
_chemical_formula_weight 494.53
_chemical_name_systematic
;\h^5^-pentamethylcyclopentadienyl-\h^4^-(2-methylbuta-1,3-diene)-acetonitrile-
ruthenium(II)
 trifluoromethanesulfonate
;
_space_group_IT_number 2
_symmetry_cell_setting triclinic
_symmetry_space_group_name_Hall '-P 1'
_symmetry_space_group_name_H-M 'P -1'
_audit_creation_method SHELXL-97
_cell_angle_alpha 75.790(10)
_cell_angle_beta 75.940(10)
_cell_angle_gamma 88.620(10)
_cell_formula_units_Z 2
_cell_length_a 8.178(2)
_cell_length_b 10.674(3)
_cell_length_c 12.992(3)
_cell_measurement_reflns_used 28
_cell_measurement_temperature 297(2)
_cell_measurement_theta_max 21
_cell_measurement_theta_min 15
_cell_volume 1065.7(5)
_computing_cell_refinement 'LLSQ6 (Mereiter & V\"ollenkle, 1990)'
_computing_data_collection 'SERVER4 (Mereiter & V\"ollenkle, 1990)'
_computing_data_reduction 'PW115 (Mereiter & V\"ollenkle, 1990)'
_computing_molecular_graphics 'SHELXTL (Siemens, 1994)'
_computing_publication_material SHELX97
_computing_structure_refinement SHELX97
_computing_structure_solution 'SHELX97 (Sheldrick, 1997)'
_diffrn_ambient_temperature 297(2)
_diffrn_measured_fraction_theta_full 0.995
_diffrn_measured_fraction_theta_max 0.995
_diffrn_measurement_device_type 'Philips PW1100 four-circle'
_diffrn_measurement_method \w-2\q
_diffrn_radiation_monochromator graphite
_diffrn_radiation_source 'fine-focus sealed tube'
_diffrn_radiation_type MoK\a
_diffrn_radiation_wavelength 0.71073
_diffrn_reflns_av_sigmaI/netI 0.0216
_diffrn_reflns_limit_h_max 9
_diffrn_reflns_limit_h_min 0
_diffrn_reflns_limit_k_max 12
_diffrn_reflns_limit_k_min -12
_diffrn_reflns_limit_l_max 15
_diffrn_reflns_limit_l_min -14
_diffrn_reflns_number 3759
_diffrn_reflns_theta_full 25.04
_diffrn_reflns_theta_max 25.04
_diffrn_reflns_theta_min 2.24
_diffrn_standards_decay_% 0.6
_diffrn_standards_interval_time 120
_diffrn_standards_number 3
_exptl_absorpt_coefficient_mu 0.876
_exptl_absorpt_correction_T_max 0.92
_exptl_absorpt_correction_T_min 0.79
_exptl_absorpt_correction_type gaussian
_exptl_absorpt_process_details '(SHELX76; Sheldrick, 1976)'
_exptl_crystal_colour yellow
_exptl_crystal_density_diffrn 1.541
_exptl_crystal_density_method 'not measured'
_exptl_crystal_description plate
_exptl_crystal_F_000 504
_exptl_crystal_size_max 0.44
_exptl_crystal_size_mid 0.30
_exptl_crystal_size_min 0.10
_refine_diff_density_max 0.534
_refine_diff_density_min -0.483
_refine_ls_extinction_coef 0.0014(7)
_refine_ls_extinction_method SHELX97
_refine_ls_goodness_of_fit_ref 1.062
_refine_ls_hydrogen_treatment mixed
_refine_ls_matrix_type full
_refine_ls_number_parameters 280
_refine_ls_number_reflns 3759
_refine_ls_number_restraints 81
_refine_ls_restrained_S_all 1.063
_refine_ls_R_factor_all 0.035
_refine_ls_R_factor_gt 0.030
_refine_ls_shift/su_max 0.003
_refine_ls_shift/su_mean 0.000
_refine_ls_structure_factor_coef Fsqd
_refine_ls_weighting_details 'w = 1/[\s^2^(Fo^2^)+(0.0454P)^2^+0.5182P] where P = (Fo^2^+2Fc^2^)/3'
_refine_ls_weighting_scheme calc
_refine_ls_wR_factor_ref 0.077
_reflns_number_gt 3413
_reflns_number_total 3759
_reflns_threshold_expression I>2\s(I)
_cod_data_source_file ka1309.cif
_cod_data_source_block kikhj5fr
_cod_depositor_comments
;
The following automatic conversions were performed:

'_exptl_absorpt_correction_type' value 'Gaussian' changed to
'gaussian' according to
/home/saulius/struct/CIF-dictionaries/cif_core.dic dictionary named
'cif_core.dic' version 2.4.1 from 2010-06-29.

Automatic conversion script
Id: cif_fix_values 1715 2011-07-08 13:25:40Z adriana 

The following automatic conversions were performed:

'_refine_ls_weighting_scheme' value 'calc w =
1/[\s^2^(Fo^2^)+(0.0454P)^2^+0.5182P] where P = (Fo^2^+2Fc^2^)/3' was
changed to 'calc'. New tag '_refine_ls_weighting_details' was
created. The value of the new tag was set to 'w =
1/[\s^2^(Fo^2^)+(0.0454P)^2^+0.5182P] where P = (Fo^2^+2Fc^2^)/3'.

Automatic conversion script
Id: cif_fix_values 3143 2015-03-26 13:38:13Z robertas 
;
_cod_database_code 2009293

loop_
_symmetry_equiv_pos_as_xyz
'x, y, z'
'-x, -y, -z'

loop_
_atom_site_label
_atom_site_fract_x
_atom_site_fract_y
_atom_site_fract_z
_atom_site_U_iso_or_equiv
_atom_site_adp_type
_atom_site_calc_flag
_atom_site_refinement_flags
_atom_site_occupancy
_atom_site_disorder_assembly
_atom_site_disorder_group
_atom_site_type_symbol
Ru 0.55981(3) 0.23301(2) 0.239350(18) 0.03719(10) Uani d . 1 . . Ru
C1 0.6356(4) 0.3836(3) 0.3122(3) 0.0511(7) Uani d . 1 . . C
C2 0.7497(4) 0.3890(3) 0.2088(3) 0.0502(7) Uani d . 1 . . C
C3 0.8293(4) 0.2696(3) 0.2150(3) 0.0460(7) Uani d . 1 . . C
C4 0.7641(4) 0.1889(3) 0.3246(3) 0.0459(7) Uani d . 1 . . C
C5 0.6458(4) 0.2602(3) 0.3838(3) 0.0496(7) Uani d . 1 . . C
C6 0.5443(6) 0.4977(4) 0.3441(4) 0.0796(12) Uani d . 1 . . C
H6A 0.4534 0.4678 0.4077 0.119 Uiso calc R 1 . . H
H6B 0.5000 0.5458 0.2848 0.119 Uiso calc R 1 . . H
H6C 0.6213 0.5524 0.3601 0.119 Uiso calc R 1 . . H
C7 0.7864(5) 0.5046(4) 0.1117(3) 0.0753(11) Uani d . 1 . . C
H7A 0.6881 0.5557 0.1123 0.113 Uiso calc R 1 . . H
H7B 0.8160 0.4757 0.0453 0.113 Uiso calc R 1 . . H
H7C 0.8785 0.5559 0.1156 0.113 Uiso calc R 1 . . H
C8 0.9650(4) 0.2352(4) 0.1266(3) 0.0635(9) Uani d . 1 . . C
H8A 0.9316 0.2578 0.0587 0.095 Uiso calc R 1 . . H
H8B 0.9823 0.1440 0.1458 0.095 Uiso calc R 1 . . H
H8C 1.0680 0.2819 0.1188 0.095 Uiso calc R 1 . . H
C9 0.8248(5) 0.0581(3) 0.3693(3) 0.0672(10) Uani d . 1 . . C
H9A 0.8609 0.0150 0.3114 0.101 Uiso calc R 1 . . H
H9B 0.7348 0.0080 0.4250 0.101 Uiso calc R 1 . . H
H9C 0.9177 0.0676 0.4004 0.101 Uiso calc R 1 . . H
C10 0.5568(5) 0.2178(4) 0.5036(3) 0.0738(11) Uani d . 1 . . C
H10A 0.5474 0.1250 0.5259 0.111 Uiso calc R 1 . . H
H10B 0.4462 0.2523 0.5151 0.111 Uiso calc R 1 . . H
H10C 0.6203 0.2490 0.5460 0.111 Uiso calc R 1 . . H
C11 0.3076(4) 0.1277(3) 0.2980(3) 0.0570(8) Uani d G 1 . . C
H11A 0.2660 0.0766 0.3716 0.068 Uiso d G 1 . . H
H11B 0.3129 0.0901 0.2373 0.068 Uiso d G 1 . . H
C12 0.2819(4) 0.2603(3) 0.2797(3) 0.0527(7) Uani d . 1 . . C
C13 0.3635(4) 0.3437(4) 0.1761(3) 0.0596(9) Uani d . 1 . . C
H13 0.3508 0.4325 0.1648 0.072 Uiso calc R 1 . . H
C14 0.4611(5) 0.2951(4) 0.0921(3) 0.0640(9) Uani d G 1 . . C
H14A 0.5267 0.3574 0.0302 0.077 Uiso d G 1 . . H
H14B 0.4240 0.2147 0.0830 0.077 Uiso d G 1 . . H
C15 0.1828(5) 0.3168(5) 0.3686(4) 0.0827(12) Uani d . 1 . . C
H15A 0.2030 0.2705 0.4374 0.124 Uiso calc R 1 . . H
H15B 0.0649 0.3101 0.3715 0.124 Uiso calc R 1 . . H
H15C 0.2168 0.4061 0.3542 0.124 Uiso calc R 1 . . H
N 0.6246(3) 0.0732(3) 0.1782(2) 0.0541(6) Uani d . 1 . . N
C16 0.6690(4) -0.0098(3) 0.1394(3) 0.0591(8) Uani d . 1 . . C
C17 0.7282(6) -0.1146(4) 0.0878(4) 0.0829(12) Uani d . 1 . . C
H17A 0.7504 -0.0830 0.0096 0.124 Uiso calc R 1 . . H
H17B 0.6433 -0.1831 0.1119 0.124 Uiso calc R 1 . . H
H17C 0.8298 -0.1466 0.1076 0.124 Uiso calc R 1 . . H
S 0.19667(14) 0.76397(12) 0.18165(9) 0.0770(3) Uani d PD 0.775(3) A 1 S
O1 0.1539(13) 0.6614(8) 0.1436(6) 0.171(3) Uani d PD 0.775(3) A 1 O
O2 0.1455(12) 0.8819(7) 0.1337(6) 0.164(3) Uani d PD 0.775(3) A 1 O
O3 0.3568(6) 0.7556(12) 0.1959(5) 0.175(3) Uani d PD 0.775(3) A 1 O
C18 0.0700(8) 0.7330(6) 0.3190(5) 0.0835(17) Uani d PD 0.775(3) A 1 C
F1 0.0910(6) 0.8218(4) 0.3701(4) 0.1220(14) Uani d PD 0.775(3) A 1 F
F2 0.1048(10) 0.6258(4) 0.3820(4) 0.162(3) Uani d PD 0.775(3) A 1 F
F3 -0.0914(6) 0.7289(8) 0.3227(5) 0.160(3) Uani d PD 0.775(3) A 1 F
S' 0.19667(14) 0.76397(12) 0.18165(9) 0.0770(3) Uani d PD 0.225(3) A 2 S
O1' 0.276(4) 0.873(3) 0.187(2) 0.171(3) Uani d PD 0.225(3) A 2 O
O2' 0.309(4) 0.667(2) 0.1659(19) 0.164(3) Uani d PD 0.225(3) A 2 O
O3' 0.100(2) 0.787(4) 0.1067(14) 0.175(3) Uani d PD 0.225(3) A 2 O
C18' 0.056(2) 0.6970(17) 0.3096(13) 0.0835(17) Uani d PD 0.225(3) A 2 C
F1' -0.017(2) 0.5904(13) 0.3115(12) 0.1220(14) Uani d PD 0.225(3) A 2 F
F2' -0.069(3) 0.7687(18) 0.3388(16) 0.162(3) Uani d PD 0.225(3) A 2 F
F3' 0.115(2) 0.662(3) 0.3963(15) 0.160(3) Uani d PD 0.225(3) A 2 F

loop_
_atom_site_aniso_label
_atom_site_aniso_U_11
_atom_site_aniso_U_22
_atom_site_aniso_U_33
_atom_site_aniso_U_12
_atom_site_aniso_U_13
_atom_site_aniso_U_23
Ru 0.03421(14) 0.03745(14) 0.04197(15) 0.00232(8) -0.01047(9) -0.01258(9)
C1 0.0547(18) 0.0456(16) 0.0629(19) 0.0029(14) -0.0227(15) -0.0237(15)
C2 0.0494(17) 0.0434(16) 0.0590(19) -0.0094(13) -0.0187(14) -0.0082(14)
C3 0.0346(14) 0.0488(16) 0.0551(17) -0.0033(12) -0.0130(13) -0.0111(13)
C4 0.0400(15) 0.0476(16) 0.0530(17) 0.0003(12) -0.0194(13) -0.0095(13)
C5 0.0506(17) 0.0551(18) 0.0482(17) -0.0048(14) -0.0182(14) -0.0158(14)
C6 0.092(3) 0.059(2) 0.101(3) 0.012(2) -0.025(2) -0.046(2)
C7 0.078(3) 0.053(2) 0.083(3) -0.0141(18) -0.019(2) 0.0063(19)
C8 0.0373(16) 0.079(2) 0.070(2) -0.0001(16) -0.0049(15) -0.0191(19)
C9 0.059(2) 0.060(2) 0.079(2) 0.0096(17) -0.0279(18) 0.0002(18)
C10 0.078(3) 0.094(3) 0.050(2) -0.003(2) -0.0153(18) -0.0178(19)
C11 0.0413(17) 0.062(2) 0.067(2) -0.0049(15) -0.0108(15) -0.0146(17)
C12 0.0331(15) 0.065(2) 0.063(2) 0.0051(13) -0.0127(14) -0.0196(16)
C13 0.0506(18) 0.060(2) 0.071(2) 0.0106(15) -0.0291(17) -0.0096(17)
C14 0.059(2) 0.081(3) 0.0541(19) 0.0015(18) -0.0245(17) -0.0107(18)
C15 0.050(2) 0.097(3) 0.102(3) 0.013(2) -0.002(2) -0.045(3)
N 0.0453(14) 0.0556(16) 0.0685(17) 0.0033(12) -0.0136(13) -0.0290(14)
C16 0.0525(19) 0.058(2) 0.075(2) 0.0042(15) -0.0158(17) -0.0317(18)
C17 0.086(3) 0.073(3) 0.105(3) 0.014(2) -0.019(2) -0.055(2)
S 0.0668(6) 0.0809(7) 0.0776(7) 0.0055(5) -0.0148(5) -0.0121(5)
O1 0.215(8) 0.182(7) 0.127(5) -0.049(6) -0.001(5) -0.089(5)
O2 0.207(8) 0.126(5) 0.114(4) 0.057(5) -0.021(4) 0.028(4)
O3 0.053(3) 0.308(11) 0.139(5) 0.022(4) -0.016(3) -0.020(6)
C18 0.082(3) 0.072(4) 0.097(4) 0.031(3) -0.022(3) -0.024(3)
F1 0.154(4) 0.107(3) 0.120(3) 0.025(3) -0.035(3) -0.056(2)
F2 0.280(8) 0.081(3) 0.086(3) 0.070(4) 0.001(4) 0.002(2)
F3 0.064(2) 0.269(9) 0.146(4) -0.022(3) 0.009(2) -0.083(5)
S' 0.0668(6) 0.0809(7) 0.0776(7) 0.0055(5) -0.0148(5) -0.0121(5)
O1' 0.215(8) 0.182(7) 0.127(5) -0.049(6) -0.001(5) -0.089(5)
O2' 0.207(8) 0.126(5) 0.114(4) 0.057(5) -0.021(4) 0.028(4)
O3' 0.053(3) 0.308(11) 0.139(5) 0.022(4) -0.016(3) -0.020(6)
C18' 0.082(3) 0.072(4) 0.097(4) 0.031(3) -0.022(3) -0.024(3)
F1' 0.154(4) 0.107(3) 0.120(3) 0.025(3) -0.035(3) -0.056(2)
F2' 0.280(8) 0.081(3) 0.086(3) 0.070(4) 0.001(4) 0.002(2)
F3' 0.064(2) 0.269(9) 0.146(4) -0.022(3) 0.009(2) -0.083(5)

loop_
_atom_type_symbol
_atom_type_description
_atom_type_scat_dispersion_real
_atom_type_scat_dispersion_imag
_atom_type_scat_source
Ru Ru -1.2594 0.8363 'International Tables Vol C Tables 4.2.6.8 and 6.1.1.4'
C C 0.0033 0.0016 'International Tables Vol C Tables 4.2.6.8 and 6.1.1.4'
H H 0.0000 0.0000 'International Tables Vol C Tables 4.2.6.8 and 6.1.1.4'
F F 0.0171 0.0103 'International Tables Vol C Tables 4.2.6.8 and 6.1.1.4'
N N 0.0061 0.0033 'International Tables Vol C Tables 4.2.6.8 and 6.1.1.4'
O O 0.0106 0.0060 'International Tables Vol C Tables 4.2.6.8 and 6.1.1.4'
S S 0.1246 0.1234 'International Tables Vol C Tables 4.2.6.8 and 6.1.1.4'

loop_
_geom_angle_atom_site_label_1
_geom_angle_atom_site_label_2
_geom_angle_atom_site_label_3
_geom_angle
_geom_angle_publ_flag
N Ru C13 113.92(13) no
N Ru C3 86.71(11) no
C13 Ru C3 133.44(13) no
N Ru C2 119.83(12) no
C13 Ru C2 99.95(13) no
C3 Ru C2 37.57(12) no
N Ru C4 87.71(11) no
C13 Ru C4 157.93(13) no
C3 Ru C4 38.68(11) no
C2 Ru C4 63.32(11) no
N Ru C14 82.59(14) no
C13 Ru C14 37.03(14) no
C3 Ru C14 115.73(13) no
C2 Ru C14 100.56(14) no
C4 Ru C14 153.42(13) no
N Ru C1 147.90(12) no
C13 Ru C1 95.48(13) no
C3 Ru C1 62.87(12) no
C2 Ru C1 37.63(12) no
C4 Ru C1 62.45(11) no
C14 Ru C1 118.57(14) no
N Ru C12 112.93(11) no
C13 Ru C12 37.92(13) no
C3 Ru C12 160.28(12) no
C2 Ru C12 123.73(13) no
C4 Ru C12 138.73(12) no
C14 Ru C12 67.48(13) no
C1 Ru C12 98.06(12) no
N Ru C5 121.01(12) no
C13 Ru C5 123.76(13) no
C3 Ru C5 63.24(12) no
C2 Ru C5 62.88(12) no
C4 Ru C5 37.10(12) no
C14 Ru C5 155.35(14) no
C1 Ru C5 37.29(12) no
C12 Ru C5 105.23(12) no
N Ru C11 81.44(12) no
C13 Ru C11 66.98(14) no
C3 Ru C11 159.52(13) no
C2 Ru C11 158.66(13) no
C4 Ru C11 123.65(12) no
C14 Ru C11 79.34(14) no
C1 Ru C11 123.92(13) no
C12 Ru C11 36.36(12) no
C5 Ru C11 109.23(13) no
C2 C1 C5 108.5(3) no
C2 C1 C6 124.4(3) no
C5 C1 C6 126.3(3) no
C2 C1 Ru 70.32(17) no
C5 C1 Ru 72.00(17) no
C6 C1 Ru 131.4(2) no
C1 C2 C3 108.1(3) no
C1 C2 C7 126.1(3) no
C3 C2 C7 125.8(3) no
C3 C2 Ru 70.41(16) no
C1 C2 Ru 72.05(17) no
C7 C2 Ru 125.7(2) no
C2 C3 C4 107.7(3) no
C2 C3 C8 126.2(3) no
C4 C3 C8 126.1(3) no
C2 C3 Ru 72.02(17) no
C4 C3 Ru 71.45(16) no
C8 C3 Ru 125.0(2) no
C3 C4 C5 108.0(3) no
C3 C4 C9 125.4(3) no
C5 C4 C9 126.3(3) no
C5 C4 Ru 72.96(17) no
C3 C4 Ru 69.87(16) no
C9 C4 Ru 127.2(2) no
C1 C5 C4 107.7(3) no
C1 C5 C10 126.0(3) no
C4 C5 C10 126.1(3) no
C4 C5 Ru 69.94(17) no
C1 C5 Ru 70.71(17) no
C10 C5 Ru 128.4(2) no
C1 C6 H6A 109.5 no
C1 C6 H6B 109.5 no
H6A C6 H6B 109.5 no
C1 C6 H6C 109.5 no
H6A C6 H6C 109.5 no
H6B C6 H6C 109.5 no
C2 C7 H7A 109.5 no
C2 C7 H7B 109.5 no
H7A C7 H7B 109.5 no
C2 C7 H7C 109.5 no
H7A C7 H7C 109.5 no
H7B C7 H7C 109.5 no
C3 C8 H8A 109.5 no
C3 C8 H8B 109.5 no
H8A C8 H8B 109.5 no
C3 C8 H8C 109.5 no
H8A C8 H8C 109.5 no
H8B C8 H8C 109.5 no
C4 C9 H9A 109.5 no
C4 C9 H9B 109.5 no
H9A C9 H9B 109.5 no
C4 C9 H9C 109.5 no
H9A C9 H9C 109.5 no
H9B C9 H9C 109.5 no
C5 C10 H10A 109.5 no
C5 C10 H10B 109.5 no
H10A C10 H10B 109.5 no
C5 C10 H10C 109.5 no
H10A C10 H10C 109.5 no
H10B C10 H10C 109.5 no
C12 C11 Ru 71.51(18) no
C12 C11 H11A 116.6 no
Ru C11 H11A 122.9 no
C12 C11 H11B 116.6 no
Ru C11 H11B 98.7 no
H11A C11 H11B 120.0 no
C11 C12 C13 118.9(3) yes
C11 C12 C15 121.1(3) yes
C13 C12 C15 119.8(3) yes
C11 C12 Ru 72.13(18) no
C13 C12 Ru 68.74(17) no
C15 C12 Ru 127.0(2) no
C12 C13 C14 121.6(3) yes
C14 C13 Ru 72.7(2) no
C12 C13 Ru 73.34(18) no
C14 C13 H13 119.2 no
C12 C13 H13 119.2 no
Ru C13 H13 126.8 no
C13 C14 Ru 70.30(19) no
C13 C14 H14A 116.4 no
Ru C14 H14A 118.4 no
C13 C14 H14B 117.8 no
Ru C14 H14B 102.6 no
H14A C14 H14B 120.0 no
C12 C15 H15A 109.5 no
C12 C15 H15B 109.5 no
H15A C15 H15B 109.5 no
C12 C15 H15C 109.5 no
H15A C15 H15C 109.5 no
H15B C15 H15C 109.5 no
Ru N C16 175.4(3) yes
N C16 C17 178.8(4) yes
C16 C17 H17A 109.5 no
C16 C17 H17B 109.5 no
H17A C17 H17B 109.5 no
C16 C17 H17C 109.5 no
H17A C17 H17C 109.5 no
H17B C17 H17C 109.5 no
O1 S O2 115.1(5) no
O1 S O3 111.6(5) no
O2 S O3 118.2(5) no
O1 S C18 103.8(3) no
O2 S C18 102.9(3) no
O3 S C18 102.7(3) no
S C18 F1 113.4(5) no
S C18 F2 113.3(4) no
S C18 F3 111.9(5) no
F1 C18 F2 103.7(5) no
F1 C18 F3 105.9(5) no
F2 C18 F3 108.1(7) no
O1' S' O2' 111.5(15) no
O1' S' O3' 113.8(15) no
O2' S' O3' 111.5(15) no
O1' S' C18' 109.5(10) no
O2' S' C18' 104.3(10) no
O3' S' C18' 105.7(10) no
S' C18' F1' 112.3(12) no
S' C18' F2' 115.3(14) no
S' C18' F3' 119.2(14) no
F1' C18' F3' 101.0(15) no
F1' C18' F2' 103.5(15) no
F3' C18' F2' 103.6(16) no

loop_
_geom_bond_atom_site_label_1
_geom_bond_atom_site_label_2
_geom_bond_site_symmetry_2
_geom_bond_distance
_geom_bond_publ_flag
Ru C1 . 2.224(3) yes
Ru C2 . 2.201(3) yes
Ru C3 . 2.180(3) yes
Ru C4 . 2.201(3) yes
Ru C5 . 2.241(3) yes
Ru C11 . 2.242(3) yes
Ru C12 . 2.234(3) yes
Ru C13 . 2.173(3) yes
Ru C14 . 2.203(3) yes
Ru N . 2.059(3) yes
C1 C2 . 1.427(5) yes
C1 C5 . 1.427(5) yes
C1 C6 . 1.506(5) yes
C2 C3 . 1.411(4) yes
C2 C7 . 1.508(4) yes
C3 C4 . 1.451(4) yes
C3 C8 . 1.501(4) yes
C4 C5 . 1.414(4) yes
C4 C9 . 1.497(4) yes
C5 C10 . 1.508(5) yes
C6 H6A . 0.9600 no
C6 H6B . 0.9600 no
C6 H6C . 0.9600 no
C7 H7A . 0.9600 no
C7 H7B . 0.9600 no
C7 H7C . 0.9600 no
C8 H8A . 0.9600 no
C8 H8B . 0.9600 no
C8 H8C . 0.9600 no
C9 H9A . 0.9600 no
C9 H9B . 0.9600 no
C9 H9C . 0.9600 no
C10 H10A . 0.9600 no
C10 H10B . 0.9600 no
C10 H10C . 0.9600 no
C11 C12 . 1.397(5) yes
C11 H11A . 0.9602 no
C11 H11B . 0.9597 no
C12 C13 . 1.433(5) yes
C12 C15 . 1.489(5) yes
C13 C14 . 1.390(5) yes
C13 H13 . 0.9300 no
C14 H14A . 0.9600 no
C14 H14B . 0.9599 no
C15 H15A . 0.9600 no
C15 H15B . 0.9600 no
C15 H15C . 0.9600 no
N C16 . 1.134(4) yes
C16 C17 . 1.456(5) yes
C17 H17A . 0.9600 no
C17 H17B . 0.9600 no
C17 H17C . 0.9600 no
S O1 . 1.390(5) yes
S O2 . 1.365(5) yes
S O3 . 1.365(5) yes
S C18 . 1.787(6) yes
C18 F1 . 1.320(7) yes
C18 F2 . 1.303(6) yes
C18 F3 . 1.310(7) yes
S' O1' . 1.369(13) no
S' O2' . 1.382(13) no
S' O3' . 1.373(13) no
S' C18' . 1.767(14) no
C18' F1' . 1.291(14) no
C18' F3' . 1.299(14) no
C18' F2' . 1.303(14) no
